data_4311810
loop_
_publ_author_name
'Perumal Sekar'
'James A. Ibers'

_publ_section_title
;
 Syntheses and Characterization of Some Mixed Te/Se Polychalcogenide
 Anions [TemSen]2-
;
_journal_name_full 'Inorganic Chemistry'
_journal_page_first 5436
_journal_page_last 5441
_journal_paper_doi 10.1021/ic040026h
_journal_volume 43
_journal_year 2004
_chemical_formula_sum 'C48 H40 P2 Se10 Te'
_chemical_formula_weight 1595.94
_chemical_name_systematic
;
   ?
;
_space_group_IT_number 14
_symmetry_space_group_name_Hall '-P 2yn'
_symmetry_space_group_name_H-M 'P 1 21/n 1'
_atom_sites_solution_hydrogens geom
_atom_sites_solution_primary direct
_atom_sites_solution_secondary difmap
_audit_creation_method SHELXL-97
_cell_angle_alpha 90.00
_cell_angle_beta 103.052(2)
_cell_angle_gamma 90.00
_cell_formula_units_Z 2
_cell_length_a 9.8811(12)
_cell_length_b 14.0423(16)
_cell_length_c 18.570(2)
_cell_measurement_temperature 153(2)
_cell_volume 2510.1(5)
_computing_cell_refinement 'SAINT (Bruker 2000)'
_computing_data_collection 'SMART (Bruker 2000)'
_computing_data_reduction SAINT
_computing_molecular_graphics 'XP in SHELXTL'
_computing_structure_refinement SHELXTL
_computing_structure_solution 'SHELXTL (Sheldrick, 2000)'
_diffrn_ambient_temperature 153(2)
_diffrn_measured_fraction_theta_full 0.483
_diffrn_measured_fraction_theta_max 0.483
_diffrn_radiation_monochromator graphite
_diffrn_radiation_source 'fine-focus sealed tube'
_diffrn_radiation_type MoK\a
_diffrn_radiation_wavelength 0.71073
_diffrn_reflns_av_R_equivalents 0.0302
_diffrn_reflns_av_sigmaI/netI 0.0539
_diffrn_reflns_limit_h_max 8
_diffrn_reflns_limit_h_min -13
_diffrn_reflns_limit_k_max 13
_diffrn_reflns_limit_k_min -14
_diffrn_reflns_limit_l_max 2
_diffrn_reflns_limit_l_min -24
_diffrn_reflns_number 4882
_diffrn_reflns_theta_full 28.78
_diffrn_reflns_theta_max 28.78
_diffrn_reflns_theta_min 1.84
_exptl_absorpt_coefficient_mu 7.941
_exptl_crystal_density_diffrn 2.112
_exptl_crystal_density_method 'not measured'
_exptl_crystal_F_000 1500
_refine_diff_density_max 4.563
_refine_diff_density_min -1.679
_refine_diff_density_rms 0.205
_refine_ls_extinction_method none
_refine_ls_goodness_of_fit_ref 1.044
_refine_ls_hydrogen_treatment mixed
_refine_ls_matrix_type full
_refine_ls_number_parameters 277
_refine_ls_number_reflns 3152
_refine_ls_number_restraints 0
_refine_ls_restrained_S_all 1.044
_refine_ls_R_factor_all 0.0997
_refine_ls_R_factor_gt 0.0736
_refine_ls_shift/su_max 0.014
_refine_ls_shift/su_mean 0.003
_refine_ls_structure_factor_coef Fsqd
_refine_ls_weighting_details 'calc w=1/[\s^2^(Fo^2^)+(0.1137P)^2^+44.1693P] where P=(Fo^2^+2Fc^2^)/3'
_refine_ls_weighting_scheme calc
_refine_ls_wR_factor_gt 0.1989
_refine_ls_wR_factor_ref 0.2190
_reflns_number_gt 2270
_reflns_number_total 3152
_reflns_threshold_expression >2sigma(I)
_cod_data_source_file ic040026h_7.cif
_cod_data_source_block jtese_[PPh4]2[TeSe10]
_cod_database_code 4311810

loop_
_symmetry_equiv_pos_as_xyz
'x, y, z'
'-x+1/2, y+1/2, -z+1/2'
'-x, -y, -z'
'x-1/2, -y-1/2, z-1/2'

loop_
_atom_site_label
_atom_site_type_symbol
_atom_site_fract_x
_atom_site_fract_y
_atom_site_fract_z
_atom_site_U_iso_or_equiv
_atom_site_adp_type
_atom_site_occupancy
_atom_site_symmetry_multiplicity
_atom_site_calc_flag
_atom_site_refinement_flags
_atom_site_disorder_assembly
_atom_site_disorder_group
Te1 Te 0.5000 0.5000 0.0000 0.0327(5) Uani 1 2 d S . .
Se1 Se 0.60579(17) 0.65251(13) 0.09373(7) 0.0291(5) Uani 1 1 d . . .
Se2 Se 0.53073(16) 0.60574(13) 0.19968(6) 0.0296(5) Uani 1 1 d . . .
Se3 Se 0.2993(2) 0.66612(15) 0.17936(7) 0.0386(6) Uani 1 1 d . . .
Se4 Se 0.1588(2) 0.54972(15) 0.10217(7) 0.0428(6) Uani 1 1 d . . .
Se5 Se 0.2166(2) 0.55748(16) -0.01354(8) 0.0490(7) Uani 1 1 d . . .
P1 P 1.2320(4) 0.4729(3) 0.39013(16) 0.0242(11) Uani 1 1 d . . .
C1 C 1.3563(15) 0.4018(12) 0.3594(6) 0.021(4) Uani 1 1 d . . .
C2 C 1.3606(18) 0.4034(13) 0.2841(6) 0.032(5) Uani 1 1 d . . .
H2A H 1.2962 0.4411 0.2501 0.038 Uiso 1 1 calc R . .
C3 C 1.458(2) 0.3507(16) 0.2603(8) 0.043(6) Uani 1 1 d . . .
H3A H 1.4597 0.3534 0.2095 0.052 Uiso 1 1 calc R . .
C4 C 1.555(2) 0.2924(13) 0.3073(8) 0.034(5) Uani 1 1 d . . .
H4A H 1.6230 0.2572 0.2897 0.041 Uiso 1 1 calc R . .
C5 C 1.5464(18) 0.2889(15) 0.3825(8) 0.040(5) Uani 1 1 d . . .
H5A H 1.6079 0.2484 0.4156 0.048 Uiso 1 1 calc R . .
C6 C 1.4547(17) 0.3408(13) 0.4078(7) 0.030(4) Uani 1 1 d . . .
H6A H 1.4538 0.3378 0.4588 0.036 Uiso 1 1 calc R . .
C7 C 1.2135(15) 0.4274(14) 0.4796(6) 0.029(5) Uani 1 1 d . . .
C8 C 1.1799(17) 0.3344(13) 0.4884(6) 0.028(4) Uani 1 1 d . . .
H8A H 1.1656 0.2919 0.4475 0.034 Uiso 1 1 calc R . .
C9 C 1.1666(17) 0.3019(13) 0.5573(7) 0.031(5) Uani 1 1 d . . .
H9A H 1.1418 0.2376 0.5637 0.037 Uiso 1 1 calc R . .
C10 C 1.190(2) 0.3653(17) 0.6172(7) 0.042(5) Uani 1 1 d . . .
H10A H 1.1852 0.3423 0.6646 0.050 Uiso 1 1 calc R . .
C11 C 1.2204(19) 0.4577(17) 0.6095(6) 0.044(6) Uani 1 1 d . . .
H11A H 1.2319 0.4988 0.6511 0.052 Uiso 1 1 calc R . .
C12 C 1.2352(17) 0.4953(14) 0.5403(7) 0.031(4) Uani 1 1 d . . .
H12A H 1.2576 0.5602 0.5343 0.038 Uiso 1 1 calc R . .
C13 C 1.2877(16) 0.5960(13) 0.3976(7) 0.027(4) Uani 1 1 d . . .
C14 C 1.1995(17) 0.6632(14) 0.4181(7) 0.035(5) Uani 1 1 d . . .
H14A H 1.1122 0.6445 0.4267 0.042 Uiso 1 1 calc R . .
C15 C 1.242(2) 0.7589(14) 0.4257(7) 0.038(5) Uani 1 1 d . . .
H15A H 1.1853 0.8066 0.4403 0.045 Uiso 1 1 calc R . .
C16 C 1.372(2) 0.7806(14) 0.4108(8) 0.039(5) Uani 1 1 d . . .
H16A H 1.4014 0.8450 0.4163 0.047 Uiso 1 1 calc R . .
C17 C 1.4563(18) 0.7176(14) 0.3896(7) 0.033(5) Uani 1 1 d . . .
H17A H 1.5418 0.7364 0.3787 0.040 Uiso 1 1 calc R . .
C18 C 1.4118(16) 0.6211(13) 0.3842(7) 0.029(4) Uani 1 1 d . . .
H18A H 1.4702 0.5735 0.3710 0.035 Uiso 1 1 calc R . .
C19 C 1.0690(16) 0.4626(13) 0.3213(6) 0.026(4) Uani 1 1 d . . .
C20 C 1.0331(17) 0.5391(13) 0.2701(7) 0.030(4) Uani 1 1 d . . .
H20A H 1.0883 0.5950 0.2737 0.036 Uiso 1 1 calc R . .
C21 C 0.9117(19) 0.5277(14) 0.2136(8) 0.038(5) Uani 1 1 d . . .
H21A H 0.8827 0.5782 0.1796 0.045 Uiso 1 1 calc R . .
C22 C 0.8346(16) 0.4453(14) 0.2067(7) 0.032(5) Uani 1 1 d . . .
H22A H 0.7550 0.4386 0.1673 0.038 Uiso 1 1 calc R . .
C23 C 0.8728(17) 0.3720(14) 0.2571(8) 0.035(5) Uani 1 1 d . . .
H23A H 0.8176 0.3160 0.2533 0.041 Uiso 1 1 calc R . .
C24 C 0.9936(18) 0.3805(13) 0.3141(8) 0.035(5) Uani 1 1 d . . .
H24A H 1.0224 0.3292 0.3474 0.042 Uiso 1 1 calc R . .

loop_
_atom_site_aniso_label
_atom_site_aniso_U_11
_atom_site_aniso_U_22
_atom_site_aniso_U_33
_atom_site_aniso_U_23
_atom_site_aniso_U_13
_atom_site_aniso_U_12
Te1 0.0493(11) 0.0261(12) 0.0265(6) -0.0021(5) 0.0166(5) 0.0002(8)
Se1 0.0267(9) 0.0296(13) 0.0311(6) -0.0017(6) 0.0066(5) -0.0019(8)
Se2 0.0318(9) 0.0337(13) 0.0224(6) 0.0056(5) 0.0040(5) 0.0031(8)
Se3 0.0421(11) 0.0388(14) 0.0348(7) 0.0021(6) 0.0086(6) 0.0007(10)
Se4 0.0597(14) 0.0393(15) 0.0332(7) -0.0074(6) 0.0187(7) -0.0151(11)
Se5 0.0519(13) 0.0539(18) 0.0408(8) -0.0109(7) 0.0099(8) 0.0005(11)
P1 0.019(2) 0.032(3) 0.0223(14) -0.0029(13) 0.0046(13) 0.0011(19)
C1 0.016(7) 0.021(11) 0.027(6) -0.014(5) 0.006(5) 0.005(7)
C2 0.036(10) 0.038(13) 0.023(6) 0.001(6) 0.009(5) 0.009(9)
C3 0.047(13) 0.053(16) 0.036(8) -0.004(7) 0.026(7) 0.002(12)
C4 0.043(13) 0.016(13) 0.047(8) -0.008(6) 0.019(7) 0.004(10)
C5 0.029(10) 0.053(15) 0.036(7) -0.009(7) 0.003(6) 0.021(10)
C6 0.036(10) 0.026(12) 0.025(6) 0.002(6) -0.001(6) 0.013(8)
C7 0.023(8) 0.046(14) 0.017(5) -0.010(5) 0.000(5) 0.007(8)
C8 0.029(9) 0.030(13) 0.022(6) -0.003(5) 0.000(5) 0.000(8)
C9 0.034(10) 0.028(13) 0.029(6) 0.007(6) 0.006(6) 0.004(9)
C10 0.046(12) 0.057(17) 0.024(6) 0.001(7) 0.010(6) 0.002(11)
C11 0.040(11) 0.072(17) 0.017(6) -0.007(7) 0.003(6) 0.006(11)
C12 0.031(10) 0.031(13) 0.030(6) -0.003(6) 0.003(6) 0.002(9)
C13 0.019(8) 0.027(12) 0.032(6) -0.007(6) -0.003(6) -0.001(8)
C14 0.024(9) 0.055(15) 0.027(6) -0.003(6) 0.006(6) 0.004(9)
C15 0.047(12) 0.032(14) 0.032(7) -0.008(6) 0.003(6) 0.010(10)
C16 0.048(13) 0.011(13) 0.054(9) 0.001(7) 0.001(8) -0.013(10)
C17 0.029(10) 0.029(14) 0.040(7) 0.003(7) 0.004(6) -0.005(9)
C18 0.025(9) 0.030(12) 0.029(6) -0.002(6) 0.000(6) 0.016(8)
C19 0.023(8) 0.027(12) 0.025(5) -0.002(6) 0.001(5) 0.008(8)
C20 0.031(9) 0.028(12) 0.028(6) 0.007(6) -0.002(6) -0.008(8)
C21 0.037(11) 0.038(14) 0.035(7) 0.010(7) 0.001(7) 0.002(9)
C22 0.017(8) 0.047(14) 0.030(6) 0.002(6) 0.002(5) -0.007(8)
C23 0.018(9) 0.037(13) 0.048(8) -0.001(7) 0.004(7) -0.009(9)
C24 0.039(10) 0.023(12) 0.038(7) -0.004(6) -0.005(7) 0.005(9)

loop_
_atom_type_symbol
_atom_type_description
_atom_type_scat_dispersion_real
_atom_type_scat_dispersion_imag
_atom_type_scat_source
C C 0.0033 0.0016 'International Tables Vol C Tables 4.2.6.8 and 6.1.1.4'
H H 0.0000 0.0000 'International Tables Vol C Tables 4.2.6.8 and 6.1.1.4'
P P 0.1023 0.0942 'International Tables Vol C Tables 4.2.6.8 and 6.1.1.4'
Se Se -0.0929 2.2259 'International Tables Vol C Tables 4.2.6.8 and 6.1.1.4'
Te Te -0.5308 1.6751 'International Tables Vol C Tables 4.2.6.8 and 6.1.1.4'

loop_
_geom_angle_atom_site_label_1
_geom_angle_atom_site_label_2
_geom_angle_atom_site_label_3
_geom_angle
_geom_angle_site_symmetry_1
_geom_angle_site_symmetry_3
_geom_angle_publ_flag
Se1 Te1 Se1 180.0 . 3_665 ?
Se1 Te1 Se5 93.39(5) . . ?
Se1 Te1 Se5 86.62(5) 3_665 . ?
Se1 Te1 Se5 86.62(5) . 3_665 ?
Se1 Te1 Se5 93.38(5) 3_665 3_665 ?
Se5 Te1 Se5 180.0 . 3_665 ?
Se2 Se1 Te1 99.34(7) . . ?
Se1 Se2 Se3 103.93(7) . . ?
Se2 Se3 Se4 104.88(10) . . ?
Se5 Se4 Se3 106.72(10) . . ?
Se4 Se5 Te1 109.95(8) . . ?
C1 P1 C13 110.0(8) . . ?
C1 P1 C19 107.2(6) . . ?
C13 P1 C19 109.6(7) . . ?
C1 P1 C7 108.3(7) . . ?
C13 P1 C7 110.9(7) . . ?
C19 P1 C7 110.8(8) . . ?
C2 C1 C6 117.4(14) . . ?
C2 C1 P1 119.2(11) . . ?
C6 C1 P1 123.4(11) . . ?
C3 C2 C1 119.6(13) . . ?
C3 C2 H2A 120.2 . . ?
C1 C2 H2A 120.2 . . ?
C2 C3 C4 123.3(14) . . ?
C2 C3 H3A 118.3 . . ?
C4 C3 H3A 118.3 . . ?
C3 C4 C5 116.4(18) . . ?
C3 C4 H4A 121.8 . . ?
C5 C4 H4A 121.8 . . ?
C6 C5 C4 121.8(15) . . ?
C6 C5 H5A 119.1 . . ?
C4 C5 H5A 119.1 . . ?
C5 C6 C1 121.4(13) . . ?
C5 C6 H6A 119.3 . . ?
C1 C6 H6A 119.3 . . ?
C8 C7 C12 122.0(13) . . ?
C8 C7 P1 121.4(10) . . ?
C12 C7 P1 116.6(14) . . ?
C7 C8 C9 119.9(14) . . ?
C7 C8 H8A 120.1 . . ?
C9 C8 H8A 120.1 . . ?
C8 C9 C10 119.2(18) . . ?
C8 C9 H9A 120.4 . . ?
C10 C9 H9A 120.4 . . ?
C11 C10 C9 121.9(14) . . ?
C11 C10 H10A 119.0 . . ?
C9 C10 H10A 119.0 . . ?
C10 C11 C12 121.5(15) . . ?
C10 C11 H11A 119.3 . . ?
C12 C11 H11A 119.3 . . ?
C11 C12 C7 115.4(18) . . ?
C11 C12 H12A 122.3 . . ?
C7 C12 H12A 122.3 . . ?
C18 C13 C14 121.5(17) . . ?
C18 C13 P1 120.5(14) . . ?
C14 C13 P1 118.0(14) . . ?
C13 C14 C15 119.0(17) . . ?
C13 C14 H14A 120.5 . . ?
C15 C14 H14A 120.5 . . ?
C14 C15 C16 116.9(18) . . ?
C14 C15 H15A 121.6 . . ?
C16 C15 H15A 121.6 . . ?
C17 C16 C15 125.0(18) . . ?
C17 C16 H16A 117.5 . . ?
C15 C16 H16A 117.5 . . ?
C16 C17 C18 116.6(17) . . ?
C16 C17 H17A 121.7 . . ?
C18 C17 H17A 121.7 . . ?
C13 C18 C17 121.0(17) . . ?
C13 C18 H18A 119.5 . . ?
C17 C18 H18A 119.5 . . ?
C24 C19 C20 121.6(12) . . ?
C24 C19 P1 120.9(11) . . ?
C20 C19 P1 117.1(13) . . ?
C21 C20 C19 116.9(16) . . ?
C21 C20 H20A 121.6 . . ?
C19 C20 H20A 121.6 . . ?
C22 C21 C20 121.6(15) . . ?
C22 C21 H21A 119.2 . . ?
C20 C21 H21A 119.2 . . ?
C21 C22 C23 120.1(12) . . ?
C21 C22 H22A 119.9 . . ?
C23 C22 H22A 119.9 . . ?
C22 C23 C24 119.9(17) . . ?
C22 C23 H23A 120.0 . . ?
C24 C23 H23A 120.0 . . ?
C19 C24 C23 119.8(15) . . ?
C19 C24 H24A 120.1 . . ?
C23 C24 H24A 120.1 . . ?

loop_
_geom_bond_atom_site_label_1
_geom_bond_atom_site_label_2
_geom_bond_distance
_geom_bond_site_symmetry_2
_geom_bond_publ_flag
Te1 Se1 2.8085(16) . ?
Te1 Se1 2.8085(16) 3_665 ?
Te1 Se5 2.870(2) . ?
Te1 Se5 2.870(2) 3_665 ?
Se1 Se2 2.348(2) . ?
Se2 Se3 2.388(3) . ?
Se3 Se4 2.399(2) . ?
Se4 Se5 2.347(2) . ?
P1 C1 1.774(15) . ?
P1 C13 1.809(18) . ?
P1 C19 1.822(13) . ?
P1 C7 1.827(15) . ?
C1 C2 1.410(17) . ?
C1 C6 1.446(19) . ?
C2 C3 1.36(3) . ?
C2 H2A 0.9500 . ?
C3 C4 1.41(3) . ?
C3 H3A 0.9500 . ?
C4 C5 1.42(2) . ?
C4 H4A 0.9500 . ?
C5 C6 1.33(2) . ?
C5 H5A 0.9500 . ?
C6 H6A 0.9500 . ?
C7 C8 1.37(2) . ?
C7 C12 1.46(2) . ?
C8 C9 1.39(2) . ?
C8 H8A 0.9500 . ?
C9 C10 1.40(2) . ?
C9 H9A 0.9500 . ?
C10 C11 1.35(3) . ?
C10 H10A 0.9500 . ?
C11 C12 1.43(2) . ?
C11 H11A 0.9500 . ?
C12 H12A 0.9500 . ?
C13 C18 1.35(2) . ?
C13 C14 1.39(2) . ?
C14 C15 1.40(3) . ?
C14 H14A 0.9500 . ?
C15 C16 1.40(3) . ?
C15 H15A 0.9500 . ?
C16 C17 1.34(3) . ?
C16 H16A 0.9500 . ?
C17 C18 1.42(2) . ?
C17 H17A 0.9500 . ?
C18 H18A 0.9500 . ?
C19 C24 1.36(2) . ?
C19 C20 1.43(2) . ?
C20 C21 1.413(19) . ?
C20 H20A 0.9500 . ?
C21 C22 1.38(2) . ?
C21 H21A 0.9500 . ?
C22 C23 1.38(2) . ?
C22 H22A 0.9500 . ?
C23 C24 1.410(18) . ?
C23 H23A 0.9500 . ?
C24 H24A 0.9500 . ?
